data_1509389
loop_
_publ_author_name
'Masse, R.'
'Guitel, J.C.'

_publ_section_title
;
 Preparation chimique et structure cristalline de l'iodate d'argent Ag I
 O3
;
_journal_name_full 'Journal of Solid State Chemistry'
_journal_page_first 177
_journal_page_last 180
_journal_paper_doi 10.1016/0022-4596(80)90564-2
_journal_volume 32
_journal_year 1980
_chemical_formula_sum 'Ag I O3'
_space_group_IT_number 29
_symmetry_space_group_name_Hall 'P 2c -2b'
_symmetry_space_group_name_H-M 'P b c 21'
_cell_angle_alpha 90
_cell_angle_beta 90
_cell_angle_gamma 90
_cell_formula_units_Z 8
_cell_length_a 7.265
_cell_length_b 15.17
_cell_length_c 5.786
_cell_volume 637.675
_citation_journal_id_ASTM JSSCBI
_cod_data_source_file silver1-2_325.cif
_cod_data_source_block Ag1I1O3
_cod_original_cell_volume 637.6753
_cod_original_sg_symbol_Hall 'P 2c -2ac (y,-x,z)'
_cod_original_formula_sum 'Ag1 I1 O3'
_cod_database_code 1509389

loop_
_symmetry_equiv_pos_as_xyz
x,y,z
-x,-y,z+1/2
x,-y+1/2,z+1/2
-x,y+1/2,z

loop_
_atom_site_label
_atom_site_type_symbol
_atom_site_fract_x
_atom_site_fract_y
_atom_site_fract_z
_atom_site_occupancy
_atom_site_U_iso_or_equiv
O2 O-2 0.324 0.4359 0.209 1 0.0
O6 O-2 0.627 0.3057 0.331 1 0.0
Ag1 Ag+1 0.3923 0.29624 0 1 0.0
O1 O-2 0.44 0.3916 0.679 1 0.0
Ag2 Ag+1 0.8704 0.29357 0.0068 1 0.0
I1 I+5 0.1309 0.41146 0.3969 1 0.0
O3 O-2 0.829 0.3814 0.671 1 0.0
O4 O-2 -0.058 0.4352 0.209 1 0.0
O5 O-2 0.135 0.2931 0.355 1 0.0
I2 I+5 0.6353 0.41018 0.4787 1 0.0
